data_2300132
loop_
_publ_author_name
'Brunelli, Michela'
'Neumann, Marcus A.'
'Fitch, Andrew N.'
'Mora, Asilo\'e J.'

_publ_section_title
;
 Temperature phase changes in solid bicyclo[3.3.1]nonane-2,6-dione and
 bicyclo[3.3.1]nonane-3,7-dione from powder X-ray diffraction data
;
_journal_coeditor_code HE5379
_journal_issue 4
_journal_name_full 'Journal of Applied Crystallography'
_journal_page_first 702
_journal_page_last 709
_journal_paper_doi 10.1107/S0021889807028087
_journal_volume 40
_journal_year 2007
_chemical_formula_sum 'C40 H48 O8'
_chemical_formula_weight 656.814
_space_group_crystal_system tetragonal
_space_group_IT_number 92
_space_group_name_Hall 'P 4abw 2nw'
_space_group_name_H-M_alt 'P 41 21 2'
_audit_creation_method 'Created with Diamond (www.crystalimpact.com)'
_cell_angle_alpha 90.000
_cell_angle_beta 90.000
_cell_angle_gamma 90.000
_cell_formula_units_Z 4
_cell_length_a 6.8558(1)
_cell_length_b 6.8558(1)
_cell_length_c 16.9375(1)
_cell_volume 796.096
_cod_data_source_file he5379.cif
_cod_data_source_block Structure
_cod_depositor_comments
;
 Updating space group information.

 Antanas Vaitkus,
 2018-06-07
;
_cod_original_formula_sum 'O8 C40 H48'
_cod_database_code 2300132

loop_
_space_group_symop_id
_space_group_symop_operation_xyz
1 x,y,z
2 -y+1/2,x+1/2,z+1/4
3 -x,-y,z+1/2
4 y+1/2,-x+1/2,z+3/4
5 x+1/2,-y+1/2,-z+3/4
6 y,x,-z
7 -x+1/2,y+1/2,-z+1/4
8 -y,-x,-z+1/2

loop_
_atom_site_type_symbol
_atom_site_label
_atom_site_fract_x
_atom_site_fract_y
_atom_site_fract_z
_atom_site_U_iso_or_equiv
_atom_site_thermal_displace_type
_atom_site_calc_flag
_atom_site_occupancy
O O1 0.5505 0.1570 0.3279 ? ? d 1.000
C C1 0.4679 0.3045 0.3115 ? ? d 1.000
C C2 0.3270 0.4997 0.1951 ? ? d 1.000
C C3 0.3169 0.3119 0.2450 ? ? d 1.000
C C4 0.4932 0.4900 0.3605 ? ? d 1.000
C C5 0.3253 0.6783 0.2500 ? ? d 1.000
H H1 0.1994 0.5029 0.1578 ? ? d 1.000
H H2 0.1754 0.3033 0.2728 ? ? d 1.000
H H3 0.3333 0.1823 0.2095 ? ? d 1.000
H H4 0.3957 0.4766 0.4103 ? ? d 1.000
H H5 0.6398 0.4916 0.3837 ? ? d 1.000
H H6 0.1937 0.7363 0.2760 ? ? d 1.000

loop_
_atom_type_symbol
O
C
H
